data_4000881
loop_
_publ_author_name
'Milum, Kristen M.'
'Kim, Young Nam'
'Holliday, Bradley J.'

_publ_section_title
;
 Pt-[NCN] Pincer Conducting Metallopolymers That Display Redox-Attenuated
 Metal&#x2212;Ligand Interactions
;
_journal_issue 8
_journal_name_full 'Chemistry of Materials'
_journal_page_first 2414
_journal_paper_doi 10.1021/cm100762s
_journal_volume 22
_journal_year 2010
_chemical_formula_moiety 'C45 H32 N3 Pt S4'
_chemical_formula_sum 'C45 H32 N3 Pt S4'
_chemical_formula_weight 1423.72
_chemical_name_systematic
;
 ?
;
_space_group_IT_number 14
_symmetry_cell_setting monoclinic
_symmetry_space_group_name_Hall '-P 2ybc'
_symmetry_space_group_name_H-M 'P 1 21/c 1'
_atom_sites_solution_hydrogens geom
_atom_sites_solution_primary direct
_atom_sites_solution_secondary difmap
_audit_creation_method SHELXL-97
_cell_angle_alpha 90.00
_cell_angle_beta 106.5580(10)
_cell_angle_gamma 90.00
_cell_formula_units_Z 8
_cell_length_a 15.1009(4)
_cell_length_b 29.7497(7)
_cell_length_c 22.8254(5)
_cell_measurement_reflns_used 83617
_cell_measurement_temperature 153(2)
_cell_measurement_theta_max 27.48
_cell_measurement_theta_min 1.00
_cell_volume 9829.0(4)
_computing_cell_refinement 'Collect software, Nonius B.V. 1998'
_computing_data_collection 'Collect software, Nonius B.V. 1998'
_computing_data_reduction
;
DENZO and Scalepack (Otwinoski and Minor, 1997)
;
_computing_structure_refinement 'SHELXL-97 (Sheldrick, 1997)'
_computing_structure_solution
;

SIR97 - Altomare A., Burla M.C., Camalli M., Cascarano G.L., Giacovazzo C., 
Guagliardi A., Moliterni A.G.G., Polidori G.,Spagna R.
;
_diffrn_ambient_temperature 153(2)
_diffrn_measured_fraction_theta_full 0.986
_diffrn_measured_fraction_theta_max 0.986
_diffrn_measurement_device_type 'Nonius Kappa CCD'
_diffrn_measurement_method \W-Scans
_diffrn_radiation_monochromator graphite
_diffrn_radiation_source 'fine-focus sealed tube'
_diffrn_radiation_type MoK\a
_diffrn_radiation_wavelength 0.71073
_diffrn_reflns_av_R_equivalents 0.0379
_diffrn_reflns_av_sigmaI/netI 0.0796
_diffrn_reflns_limit_h_max 19
_diffrn_reflns_limit_h_min -19
_diffrn_reflns_limit_k_max 37
_diffrn_reflns_limit_k_min -38
_diffrn_reflns_limit_l_max 29
_diffrn_reflns_limit_l_min -29
_diffrn_reflns_number 40693
_diffrn_reflns_theta_full 27.49
_diffrn_reflns_theta_max 27.49
_diffrn_reflns_theta_min 1.99
_exptl_absorpt_coefficient_mu 4.616
_exptl_absorpt_correction_T_max 0.5642
_exptl_absorpt_correction_T_min 0.4440
_exptl_absorpt_correction_type multi-scan
_exptl_crystal_colour yellow
_exptl_crystal_density_diffrn 1.924
_exptl_crystal_density_method 'not measured'
_exptl_crystal_description prism
_exptl_crystal_F_000 5520
_exptl_crystal_size_max 0.21
_exptl_crystal_size_mid 0.20
_exptl_crystal_size_min 0.14
_refine_diff_density_max 1.153
_refine_diff_density_min -0.847
_refine_diff_density_rms 0.112
_refine_ls_extinction_method none
_refine_ls_goodness_of_fit_ref 0.984
_refine_ls_hydrogen_treatment mixed
_refine_ls_matrix_type fullcycle
_refine_ls_number_parameters 1137
_refine_ls_number_reflns 22253
_refine_ls_number_restraints 825
_refine_ls_restrained_S_all 0.984
_refine_ls_R_factor_all 0.0843
_refine_ls_R_factor_gt 0.0440
_refine_ls_shift/su_max 0.052
_refine_ls_shift/su_mean 0.007
_refine_ls_structure_factor_coef Fsqd
_refine_ls_weighting_details 'calc w=1/[\s^2^(Fo^2^)+(0.0654P)^2^+0.0000P] where P=(Fo^2^+2Fc^2^)/3'
_refine_ls_weighting_scheme calc
_refine_ls_wR_factor_gt 0.1132
_refine_ls_wR_factor_ref 0.1229
_reflns_number_gt 13152
_reflns_number_total 22253
_reflns_threshold_expression >2sigma(I)
_cod_data_source_file cm100762s_si_003.cif
_cod_data_source_block shelxl
_cod_depositor_comments
;
The following automatic conversions were performed:

'_exptl_absorpt_correction_type' value 'Multiscan' changed to
'multi-scan' according to
/home/saulius/struct/CIF-dictionaries/cif_core.dic dictionary named
'cif_core.dic' version 2.4.2 from 2011-04-26.

Automatic conversion script
Id: cif_fix_values 1715 2011-07-08 13:25:40Z adriana 
;
_cod_original_sg_symbol_H-M P21/c
_cod_database_code 4000881

loop_
_symmetry_equiv_pos_as_xyz
'x, y, z'
'-x, y+1/2, -z+1/2'
'-x, -y, -z'
'x, -y-1/2, z-1/2'

loop_
_atom_site_label
_atom_site_type_symbol
_atom_site_fract_x
_atom_site_fract_y
_atom_site_fract_z
_atom_site_U_iso_or_equiv
_atom_site_adp_type
_atom_site_occupancy
_atom_site_symmetry_multiplicity
_atom_site_calc_flag
_atom_site_refinement_flags
_atom_site_disorder_assembly
_atom_site_disorder_group
Pt1 Pt 0.528002(14) 0.352363(6) 0.515923(9) 0.04151(6) Uani 1 1 d . A .
S1 S 0.6689(4) 0.5913(2) 0.2464(2) 0.0805(13) Uani 0.64 1 d PU A 1
C1 C 0.6520(11) 0.6126(6) 0.1773(6) 0.065(2) Uani 0.64 1 d PU A 1
H1A H 0.6961 0.6312 0.1665 0.078 Uiso 0.64 1 d PR A 1
C2 C 0.5665(8) 0.5998(4) 0.1352(6) 0.069(3) Uani 0.64 1 d PU A 1
H2A H 0.5511 0.6087 0.0936 0.082 Uiso 0.64 1 d PR A 1
C3 C 0.4954(14) 0.5696(8) 0.1628(11) 0.054(3) Uani 0.64 1 d PU A 1
H3A H 0.4330 0.5600 0.1478 0.065 Uiso 0.64 1 d PR A 1
C4 C 0.5838(14) 0.5613(6) 0.2327(10) 0.059(3) Uani 0.64 1 d PU A 1
S1B S 0.5196(6) 0.5655(4) 0.1601(5) 0.0596(18) Uani 0.36 1 d PU A 2
C1B C 0.6045(15) 0.6022(8) 0.1471(13) 0.066(3) Uani 0.36 1 d PU A 2
H1BA H 0.6005 0.6133 0.1074 0.079 Uiso 0.36 1 d PR A 2
C2B C 0.669(2) 0.6099(11) 0.1966(12) 0.072(3) Uani 0.36 1 d PU A 2
H2BA H 0.7091 0.6329 0.1910 0.086 Uiso 0.36 1 d PR A 2
C3B C 0.689(3) 0.5903(15) 0.2617(18) 0.075(4) Uani 0.36 1 d PU A 2
H3BA H 0.7395 0.5906 0.2980 0.090 Uiso 0.36 1 d PR A 2
C4B C 0.566(2) 0.5626(11) 0.2324(19) 0.052(3) Uani 0.36 1 d PU A 2
S2 S 0.61921(9) 0.52878(4) 0.35043(6) 0.0438(3) Uani 1 1 d . A .
S3 S 0.70565(8) 0.56707(4) 0.58712(6) 0.0433(3) Uani 1 1 d . A .
S4 S 0.8427(3) 0.65633(11) 0.63142(17) 0.0703(9) Uani 0.66 1 d PDU A 1
C16 C 0.8363(4) 0.6142(3) 0.6761(8) 0.0516(19) Uani 0.66 1 d PDU A 1
C17 C 0.8833(9) 0.6205(5) 0.7523(8) 0.045(3) Uani 0.66 1 d PDU A 1
H17A H 0.8859 0.6021 0.7874 0.054 Uiso 0.66 1 d PR A 1
C18 C 0.9174(8) 0.6718(4) 0.7432(5) 0.072(2) Uani 0.66 1 d PDU A 1
H18A H 0.9488 0.6893 0.7782 0.086 Uiso 0.66 1 d PR A 1
C19 C 0.8988(7) 0.6893(3) 0.6866(4) 0.065(2) Uani 0.66 1 d PDU A 1
H19A H 0.9210 0.7183 0.6789 0.078 Uiso 0.66 1 d PR A 1
S4B S 0.8846(6) 0.6294(3) 0.7432(4) 0.0585(19) Uani 0.34 1 d PDU A 2
C16B C 0.8367(6) 0.6144(3) 0.6722(11) 0.061(3) Uani 0.34 1 d PDU A 2
C17B C 0.8384(14) 0.6509(6) 0.6155(10) 0.064(4) Uani 0.34 1 d PDU A 2
H17B H 0.8111 0.6527 0.5721 0.076 Uiso 0.34 1 d PR A 2
C18B C 0.8943(14) 0.6882(5) 0.6649(7) 0.060(3) Uani 0.34 1 d PDU A 2
H18B H 0.9123 0.7168 0.6526 0.072 Uiso 0.34 1 d PR A 2
C19B C 0.9170(11) 0.6792(4) 0.7247(7) 0.062(3) Uani 0.34 1 d PDU A 2
H19B H 0.9529 0.6984 0.7565 0.074 Uiso 0.34 1 d PR A 2
N1 N 0.4869(3) 0.35492(12) 0.42273(18) 0.0391(10) Uani 1 1 d . A .
N2 N 0.5854(3) 0.37357(14) 0.60376(18) 0.0456(10) Uani 1 1 d . A .
N3 N 0.4578(3) 0.25438(14) 0.52638(19) 0.0534(12) Uani 1 1 d . A .
C5 C 0.5485(3) 0.53365(15) 0.2763(2) 0.0420(12) Uani 1 1 d . . .
C6 C 0.4687(4) 0.50967(16) 0.2681(2) 0.0471(13) Uani 1 1 d . A .
H6A H 0.4215 0.5082 0.2297 0.057 Uiso 1 1 d R . .
C7 C 0.4661(4) 0.48668(16) 0.3220(2) 0.0443(12) Uani 1 1 d . . .
H7A H 0.4146 0.4684 0.3240 0.053 Uiso 1 1 d R A .
C8 C 0.5424(3) 0.49353(14) 0.3712(2) 0.0352(11) Uani 1 1 d . A .
C9 C 0.5649(3) 0.47353(15) 0.4320(2) 0.0383(11) Uani 1 1 d . . .
C10 C 0.6156(3) 0.49826(16) 0.4832(2) 0.0458(13) Uani 1 1 d . A .
H10 H 0.6346 0.5278 0.4765 0.055 Uiso 1 1 d R . .
C11 C 0.6417(3) 0.48273(15) 0.5437(2) 0.0341(11) Uani 1 1 d . . .
C12 C 0.7018(3) 0.50880(15) 0.5927(2) 0.0396(12) Uani 1 1 d . A .
C13 C 0.7654(3) 0.49503(16) 0.6449(2) 0.0456(13) Uani 1 1 d . . .
H13A H 0.7740 0.4639 0.6562 0.055 Uiso 1 1 d R A .
C14 C 0.8161(3) 0.52998(17) 0.6804(2) 0.0467(13) Uani 1 1 d . A .
H14A H 0.8631 0.5252 0.7183 0.056 Uiso 1 1 d R . .
C15 C 0.7918(3) 0.57102(15) 0.6544(2) 0.0434(12) Uani 1 1 d D . .
C20 C 0.6089(3) 0.43890(15) 0.5536(2) 0.0357(11) Uani 1 1 d . A .
C21 C 0.5398(3) 0.42954(15) 0.4420(2) 0.0378(11) Uani 1 1 d . A .
C22 C 0.4990(3) 0.39432(15) 0.4002(2) 0.0376(11) Uani 1 1 d . . .
H22 H 0.4813 0.3993 0.3573 0.045 Uiso 1 1 calc R A .
C23 C 0.5618(3) 0.41427(15) 0.5020(2) 0.0399(12) Uani 1 1 d . . .
C24 C 0.6175(3) 0.41510(15) 0.6092(2) 0.0389(11) Uani 1 1 d . . .
H24 H 0.6449 0.4284 0.6480 0.047 Uiso 1 1 calc R A .
C25 C 0.4497(3) 0.31800(16) 0.3818(2) 0.0433(12) Uani 1 1 d . . .
C26 C 0.3723(4) 0.32421(18) 0.3319(2) 0.0507(14) Uani 1 1 d . A .
H26 H 0.3450 0.3532 0.3239 0.061 Uiso 1 1 d R . .
C27 C 0.3388(4) 0.28790(19) 0.2934(3) 0.0582(15) Uani 1 1 d . . .
H27 H 0.2864 0.2916 0.2589 0.070 Uiso 1 1 d R A .
C28 C 0.3796(4) 0.24745(19) 0.3057(3) 0.0626(16) Uani 1 1 d . A .
H28 H 0.3563 0.2227 0.2796 0.075 Uiso 1 1 d R . .
C29 C 0.4552(5) 0.24064(18) 0.3552(3) 0.0623(16) Uani 1 1 d . . .
H29 H 0.4844 0.2121 0.3627 0.075 Uiso 1 1 d R A .
C30 C 0.4906(4) 0.27661(16) 0.3938(3) 0.0509(13) Uani 1 1 d . A .
H30 H 0.5422 0.2724 0.4287 0.061 Uiso 1 1 d R . .
C31 C 0.5938(4) 0.34625(16) 0.6582(2) 0.0442(12) Uani 1 1 d . . .
C32 C 0.5631(4) 0.36376(18) 0.7051(2) 0.0562(15) Uani 1 1 d . A .
H32 H 0.5383 0.3933 0.7029 0.067 Uiso 1 1 d R . .
C33 C 0.5724(5) 0.3378(2) 0.7574(3) 0.0776(19) Uani 1 1 d . . .
H33 H 0.5481 0.3486 0.7888 0.093 Uiso 1 1 d R A .
C34 C 0.6140(4) 0.29627(19) 0.7631(3) 0.0680(17) Uani 1 1 d . A .
H34 H 0.6231 0.2797 0.7999 0.082 Uiso 1 1 d R . .
C35 C 0.6428(4) 0.2808(2) 0.7151(3) 0.0688(17) Uani 1 1 d . . .
H35 H 0.6702 0.2518 0.7187 0.083 Uiso 1 1 d R A .
C36 C 0.6335(4) 0.30490(17) 0.6625(2) 0.0511(13) Uani 1 1 d . A .
H36 H 0.6525 0.2927 0.6295 0.061 Uiso 1 1 d R . .
C37 C 0.4176(4) 0.21040(17) 0.5197(2) 0.0512(14) Uani 1 1 d . . .
C38 C 0.3322(5) 0.20601(19) 0.4806(3) 0.0682(18) Uani 1 1 d . . .
C39 C 0.2967(6) 0.1618(3) 0.4750(3) 0.098(3) Uani 1 1 d . . .
H39 H 0.2364 0.1562 0.4489 0.118 Uiso 1 1 d R . .
C40 C 0.3439(7) 0.1267(2) 0.5094(4) 0.110(3) Uani 1 1 d . . .
H40 H 0.3171 0.0976 0.5066 0.132 Uiso 1 1 d R . .
C41 C 0.4248(6) 0.1343(2) 0.5466(4) 0.099(3) Uani 1 1 d . . .
H41 H 0.4575 0.1093 0.5685 0.119 Uiso 1 1 d R . .
C42 C 0.4675(4) 0.17620(19) 0.5526(3) 0.0640(16) Uani 1 1 d . . .
C43 C 0.5632(5) 0.1854(2) 0.5959(3) 0.092(2) Uani 1 1 d . . .
H43A H 0.5781 0.2173 0.5943 0.138 Uiso 1 1 calc R . .
H43B H 0.6092 0.1673 0.5836 0.138 Uiso 1 1 calc R . .
H43C H 0.5640 0.1773 0.6377 0.138 Uiso 1 1 calc R . .
C44 C 0.2778(5) 0.2450(2) 0.4432(3) 0.0788(19) Uani 1 1 d . . .
H44A H 0.2191 0.2337 0.4166 0.118 Uiso 1 1 calc R . .
H44B H 0.3139 0.2584 0.4183 0.118 Uiso 1 1 calc R . .
H44C H 0.2655 0.2677 0.4710 0.118 Uiso 1 1 calc R . .
C45 C 0.4853(4) 0.28948(19) 0.5263(2) 0.0496(13) Uani 1 1 d . . .
Pt2 Pt 1.074763(13) 0.490158(7) 0.702389(9) 0.04323(6) Uani 1 1 d . C .
S2A S 0.79674(9) 0.60821(4) 0.46345(6) 0.0455(3) Uani 1 1 d . C .
S3A S 0.79456(8) 0.43765(4) 0.41213(6) 0.0426(3) Uani 1 1 d . B .
S4A S 0.6270(2) 0.41064(9) 0.29072(15) 0.0564(6) Uani 0.68 1 d PDU B 1
C16A C 0.6714(3) 0.3739(5) 0.3467(3) 0.0472(17) Uani 0.68 1 d PDU B 1
C17A C 0.6348(9) 0.3301(5) 0.3279(8) 0.059(2) Uani 0.68 1 d PDU B 1
H17C H 0.6518 0.3043 0.3533 0.071 Uiso 0.68 1 calc PR B 1
C18A C 0.5755(8) 0.3281(4) 0.2724(5) 0.062(2) Uani 0.68 1 d PDU B 1
H18C H 0.5453 0.3016 0.2536 0.075 Uiso 0.68 1 calc PR B 1
C19A C 0.5646(7) 0.3693(3) 0.2466(5) 0.061(2) Uani 0.68 1 d PDU B 1
H19C H 0.5249 0.3747 0.2067 0.073 Uiso 0.68 1 calc PR B 1
S4C S 0.6450(5) 0.3199(2) 0.3308(4) 0.0507(14) Uani 0.32 1 d PDU B 2
C16C C 0.6730(5) 0.3734(8) 0.3468(5) 0.049(3) Uani 0.32 1 d PDU B 2
C17C C 0.6252(14) 0.4013(6) 0.2963(9) 0.053(3) Uani 0.32 1 d PDU B 2
H17D H 0.6323 0.4330 0.2968 0.064 Uiso 0.32 1 calc PR B 2
C18C C 0.5708(14) 0.3798(6) 0.2494(8) 0.060(3) Uani 0.32 1 d PDU B 2
H18D H 0.5348 0.3937 0.2128 0.072 Uiso 0.32 1 calc PR B 2
C19C C 0.5735(11) 0.3352(5) 0.2607(6) 0.061(3) Uani 0.32 1 d PDU B 2
H19D H 0.5386 0.3140 0.2322 0.074 Uiso 0.32 1 calc PR B 2
N1A N 1.0699(3) 0.55912(13) 0.69794(19) 0.0426(10) Uani 1 1 d . C .
N2A N 1.0456(3) 0.42481(13) 0.67444(19) 0.0432(10) Uani 1 1 d . C .
N3A N 1.2064(4) 0.48680(15) 0.8375(2) 0.0614(13) Uani 1 1 d . . .
C5A C 0.8274(3) 0.66394(16) 0.4558(2) 0.0475(13) Uani 1 1 d D . .
C6A C 0.9167(4) 0.67024(17) 0.4870(2) 0.0531(14) Uani 1 1 d . . .
H6AA H 0.9471 0.6986 0.4871 0.064 Uiso 1 1 d R . .
C7A C 0.9607(3) 0.63234(16) 0.5189(2) 0.0464(13) Uani 1 1 d . . .
H7AA H 1.0237 0.6321 0.5439 0.056 Uiso 1 1 d R C .
C8A C 0.9057(3) 0.59531(16) 0.5109(2) 0.0400(12) Uani 1 1 d . C .
C9A C 0.9240(3) 0.55034(16) 0.5383(2) 0.0413(12) Uani 1 1 d . . .
C10A C 0.8806(3) 0.51180(15) 0.5048(2) 0.0397(12) Uani 1 1 d . . .
H10A H 0.8400 0.5167 0.4650 0.048 Uiso 1 1 d R . .
C11A C 0.8942(3) 0.46827(15) 0.5268(2) 0.0405(12) Uani 1 1 d . . .
C12A C 0.8386(3) 0.43164(16) 0.4904(2) 0.0400(12) Uani 1 1 d . B .
C13A C 0.8086(3) 0.39261(16) 0.5083(2) 0.0455(12) Uani 1 1 d . . .
H13B H 0.8246 0.3833 0.5503 0.055 Uiso 1 1 d R C .
C14A C 0.7520(4) 0.36778(18) 0.4595(3) 0.0535(14) Uani 1 1 d . B .
H14B H 0.7272 0.3389 0.4651 0.064 Uiso 1 1 d R . .
C15A C 0.7378(3) 0.38748(14) 0.4051(2) 0.0423(12) Uani 1 1 d D . .
C20A C 0.9571(3) 0.46188(15) 0.5852(2) 0.0390(11) Uani 1 1 d . . .
C21A C 0.9809(3) 0.54241(16) 0.5977(2) 0.0411(12) Uani 1 1 d . . .
C22A C 1.0233(3) 0.57453(17) 0.6463(2) 0.0431(12) Uani 1 1 d . . .
H22A H 1.0162 0.6060 0.6395 0.052 Uiso 1 1 calc R C .
C23A C 0.9960(3) 0.49882(16) 0.6191(2) 0.0393(12) Uani 1 1 d . . .
C24A C 0.9906(3) 0.42070(16) 0.6201(2) 0.0417(12) Uani 1 1 d . . .
H24A H 0.9722 0.3919 0.6030 0.050 Uiso 1 1 calc R C .
C25A C 1.1100(3) 0.59016(18) 0.7470(3) 0.0514(14) Uani 1 1 d . . .
C26A C 1.1585(3) 0.62740(18) 0.7350(3) 0.0568(15) Uani 1 1 d . . .
H26A H 1.1662 0.6325 0.6957 0.068 Uiso 1 1 d R . .
C27A C 1.1947(4) 0.6566(2) 0.7840(3) 0.0720(19) Uani 1 1 d . . .
H27A H 1.2270 0.6826 0.7774 0.086 Uiso 1 1 d R C .
C28A C 1.1861(5) 0.6494(2) 0.8393(4) 0.087(2) Uani 1 1 d . . .
H28A H 1.2125 0.6698 0.8716 0.105 Uiso 1 1 d R . .
C29A C 1.1366(5) 0.6114(2) 0.8510(3) 0.077(2) Uani 1 1 d . . .
H29A H 1.1297 0.6060 0.8904 0.092 Uiso 1 1 d R C .
C30A C 1.0986(4) 0.5813(2) 0.8054(3) 0.0614(15) Uani 1 1 d . . .
H30A H 1.0651 0.5557 0.8120 0.074 Uiso 1 1 d R . .
C31A C 1.0799(3) 0.38517(17) 0.7094(2) 0.0468(13) Uani 1 1 d . . .
C32A C 1.1183(4) 0.35159(18) 0.6849(3) 0.0598(15) Uani 1 1 d . . .
H32A H 1.1236 0.3538 0.6445 0.072 Uiso 1 1 d R . .
C33A C 1.1507(4) 0.31190(19) 0.7209(3) 0.0739(19) Uani 1 1 d . . .
H33A H 1.1765 0.2875 0.7044 0.089 Uiso 1 1 d R C .
C34A C 1.1424(5) 0.3094(2) 0.7783(3) 0.0731(19) Uani 1 1 d . . .
H34A H 1.1645 0.2835 0.8023 0.088 Uiso 1 1 d R . .
C35A C 1.1043(5) 0.3431(2) 0.8022(3) 0.0712(18) Uani 1 1 d . . .
H35A H 1.0974 0.3399 0.8421 0.085 Uiso 1 1 d R C .
C36A C 1.0741(4) 0.38112(19) 0.7691(3) 0.0594(15) Uani 1 1 d . . .
H36A H 1.0496 0.4051 0.7871 0.071 Uiso 1 1 d R . .
C37A C 1.2600(5) 0.4958(2) 0.8958(3) 0.0726(19) Uani 1 1 d U . .
C38A C 1.3371(6) 0.5216(3) 0.9036(4) 0.100(3) Uani 1 1 d U . .
C39A C 1.3888(9) 0.5299(4) 0.9649(6) 0.167(4) Uani 1 1 d U . .
H39A H 1.4468 0.5447 0.9754 0.201 Uiso 1 1 d R . .
C40A C 1.3510(11) 0.5153(5) 1.0124(7) 0.190(5) Uani 1 1 d U . .
H40A H 1.3870 0.5210 1.0532 0.228 Uiso 1 1 d R . .
C41A C 1.2744(9) 0.4894(3) 1.0029(5) 0.134(3) Uani 1 1 d U . .
H41A H 1.2540 0.4819 1.0373 0.161 Uiso 1 1 d R . .
C42A C 1.2310(7) 0.4792(3) 0.9427(4) 0.097(2) Uani 1 1 d U . .
C43A C 1.1424(7) 0.4492(3) 0.9285(4) 0.145(4) Uani 1 1 d U . .
H43D H 1.1317 0.4395 0.9669 0.218 Uiso 1 1 calc R . .
H43E H 1.1508 0.4228 0.9050 0.218 Uiso 1 1 calc R . .
H43F H 1.0891 0.4666 0.9047 0.218 Uiso 1 1 calc R . .
C44A C 1.3635(5) 0.5416(3) 0.8511(4) 0.109(3) Uani 1 1 d U . .
H44D H 1.4211 0.5586 0.8663 0.164 Uiso 1 1 calc R . .
H44E H 1.3144 0.5618 0.8284 0.164 Uiso 1 1 calc R . .
H44F H 1.3723 0.5175 0.8240 0.164 Uiso 1 1 calc R . .
C45A C 1.1599(4) 0.48509(18) 0.7884(3) 0.0556(15) Uani 1 1 d . . .
S1A S 0.65409(17) 0.67509(8) 0.37391(12) 0.0746(6) Uani 0.80 1 d PDU C 1
C1A C 0.6194(6) 0.7251(3) 0.3472(4) 0.0686(19) Uani 0.80 1 d PDU C 1
H1A1 H 0.5601 0.7302 0.3193 0.082 Uiso 0.80 1 calc PR C 1
C2A C 0.6805(6) 0.7587(3) 0.3673(4) 0.0672(19) Uani 0.80 1 d PDU C 1
H2A1 H 0.6693 0.7892 0.3550 0.081 Uiso 0.80 1 calc PR C 1
C3A C 0.7698(7) 0.7418(3) 0.4121(5) 0.057(2) Uani 0.80 1 d PDU C 1
H3A1 H 0.8221 0.7594 0.4322 0.068 Uiso 0.80 1 calc PR C 1
C4A C 0.7590(5) 0.6932(2) 0.4179(2) 0.0492(16) Uani 0.80 1 d PDU C 1
S1C S 0.7974(7) 0.7521(3) 0.4146(5) 0.047(2) Uani 0.20 1 d PDU C 2
C1C C 0.6972(13) 0.7673(6) 0.3701(11) 0.061(3) Uani 0.20 1 d PDU C 2
H1C H 0.6849 0.7971 0.3553 0.073 Uiso 0.20 1 calc PR C 2
C2C C 0.6326(12) 0.7345(7) 0.3557(15) 0.062(3) Uani 0.20 1 d PDU C 2
H2C H 0.5713 0.7387 0.3303 0.075 Uiso 0.20 1 calc PR C 2
C3C C 0.6704(11) 0.6897(6) 0.3854(13) 0.062(3) Uani 0.20 1 d PDU C 2
H3C H 0.6378 0.6621 0.3817 0.074 Uiso 0.20 1 calc PR C 2
C4C C 0.7664(9) 0.6976(5) 0.4206(5) 0.053(4) Uani 0.20 1 d PDU C 2

loop_
_atom_site_aniso_label
_atom_site_aniso_U_11
_atom_site_aniso_U_22
_atom_site_aniso_U_33
_atom_site_aniso_U_23
_atom_site_aniso_U_13
_atom_site_aniso_U_12
Pt1 0.05140(13) 0.03501(11) 0.03799(12) 0.00091(9) 0.01253(10) -0.00029(9)
S1 0.084(3) 0.0865(19) 0.076(3) 0.014(2) 0.031(2) -0.007(2)
C1 0.073(5) 0.068(4) 0.059(5) 0.014(4) 0.026(4) -0.013(4)
C2 0.076(5) 0.074(4) 0.057(4) 0.011(4) 0.021(4) -0.010(4)
C3 0.061(6) 0.062(5) 0.045(4) 0.005(4) 0.024(5) -0.001(5)
C4 0.069(5) 0.063(5) 0.052(4) 0.008(4) 0.029(4) 0.004(4)
S1B 0.076(4) 0.064(3) 0.042(2) 0.006(2) 0.023(3) -0.005(3)
C1B 0.070(6) 0.069(5) 0.061(6) 0.018(5) 0.025(5) -0.009(5)
C2B 0.073(5) 0.076(5) 0.070(6) 0.012(5) 0.026(5) -0.009(4)
C3B 0.073(7) 0.082(6) 0.073(7) 0.010(6) 0.027(6) -0.008(6)
C4B 0.061(6) 0.056(5) 0.044(5) 0.001(5) 0.024(5) 0.002(5)
S2 0.0487(8) 0.0419(7) 0.0397(8) 0.0015(6) 0.0109(6) -0.0041(6)
S3 0.0430(7) 0.0410(7) 0.0465(8) 0.0005(6) 0.0140(6) -0.0011(5)
S4 0.0662(16) 0.0566(15) 0.095(2) -0.0067(15) 0.0342(16) -0.0016(12)
C16 0.042(3) 0.049(3) 0.064(4) -0.009(3) 0.015(3) 0.004(3)
C17 0.044(4) 0.034(5) 0.050(5) 0.000(4) 0.000(4) -0.013(4)
C18 0.066(4) 0.056(4) 0.078(5) -0.006(4) -0.004(4) -0.008(3)
C19 0.065(4) 0.054(4) 0.078(5) -0.003(4) 0.026(4) 0.000(3)
S4B 0.054(3) 0.050(3) 0.058(3) -0.002(3) -0.004(2) 0.000(2)
C16B 0.053(4) 0.056(5) 0.071(5) -0.008(4) 0.015(4) 0.003(4)
C17B 0.063(5) 0.056(5) 0.076(6) -0.008(5) 0.025(5) -0.001(5)
C18B 0.063(4) 0.054(4) 0.069(5) -0.007(5) 0.026(4) 0.003(4)
C19B 0.061(4) 0.055(5) 0.066(5) -0.004(5) 0.013(5) -0.005(4)
N1 0.041(2) 0.041(2) 0.037(2) -0.0058(19) 0.0141(19) 0.0035(18)
N2 0.055(3) 0.047(3) 0.034(2) -0.001(2) 0.012(2) 0.005(2)
N3 0.081(3) 0.039(3) 0.038(3) 0.004(2) 0.013(2) -0.008(2)
C5 0.055(3) 0.034(3) 0.038(3) 0.005(2) 0.015(3) 0.007(2)
C6 0.050(3) 0.050(3) 0.038(3) 0.002(3) 0.007(3) 0.001(3)
C7 0.050(3) 0.042(3) 0.045(3) -0.003(2) 0.020(3) -0.005(2)
C8 0.038(3) 0.034(3) 0.035(3) -0.002(2) 0.013(2) 0.003(2)
C9 0.040(3) 0.039(3) 0.039(3) -0.001(2) 0.015(2) -0.002(2)
C10 0.043(3) 0.044(3) 0.053(4) 0.007(3) 0.017(3) -0.005(2)
C11 0.033(3) 0.037(3) 0.034(3) -0.001(2) 0.013(2) -0.001(2)
C12 0.043(3) 0.040(3) 0.040(3) -0.004(2) 0.018(2) -0.002(2)
C13 0.038(3) 0.044(3) 0.055(4) 0.009(3) 0.014(3) 0.000(2)
C14 0.039(3) 0.056(3) 0.043(3) -0.001(3) 0.009(2) -0.002(3)
C15 0.042(3) 0.040(3) 0.049(3) -0.010(3) 0.014(2) -0.003(2)
C20 0.034(3) 0.038(3) 0.033(3) 0.005(2) 0.007(2) 0.005(2)
C21 0.043(3) 0.038(3) 0.035(3) -0.003(2) 0.014(2) 0.003(2)
C22 0.043(3) 0.037(3) 0.035(3) -0.001(2) 0.016(2) 0.001(2)
C23 0.042(3) 0.036(3) 0.047(3) -0.002(2) 0.020(2) 0.002(2)
C24 0.047(3) 0.034(3) 0.037(3) -0.002(2) 0.013(2) -0.001(2)
C25 0.054(3) 0.038(3) 0.043(3) -0.005(2) 0.020(3) 0.002(2)
C26 0.056(3) 0.054(3) 0.048(4) -0.003(3) 0.025(3) -0.007(3)
C27 0.065(4) 0.059(4) 0.051(4) -0.013(3) 0.016(3) -0.013(3)
C28 0.083(5) 0.051(4) 0.061(4) -0.020(3) 0.033(4) -0.014(3)
C29 0.094(5) 0.044(3) 0.056(4) -0.008(3) 0.032(4) -0.005(3)
C30 0.061(4) 0.042(3) 0.052(4) -0.005(3) 0.020(3) -0.003(3)
C31 0.054(3) 0.045(3) 0.033(3) 0.005(2) 0.012(2) -0.004(2)
C32 0.078(4) 0.050(3) 0.044(4) 0.014(3) 0.021(3) 0.003(3)
C33 0.118(6) 0.060(4) 0.060(4) 0.010(3) 0.033(4) 0.000(4)
C34 0.099(5) 0.050(4) 0.043(4) 0.015(3) 0.001(3) -0.001(3)
C35 0.074(4) 0.059(4) 0.063(4) 0.002(3) 0.003(3) 0.015(3)
C36 0.064(4) 0.044(3) 0.042(3) 0.009(3) 0.010(3) 0.007(3)
C37 0.071(4) 0.041(3) 0.038(3) 0.003(3) 0.010(3) -0.005(3)
C38 0.103(5) 0.050(4) 0.061(4) -0.003(3) 0.038(4) -0.013(3)
C39 0.119(7) 0.098(6) 0.072(5) -0.008(5) 0.017(5) -0.046(5)
C40 0.135(8) 0.052(4) 0.128(8) 0.020(5) 0.014(6) -0.026(5)
C41 0.127(7) 0.052(4) 0.101(7) 0.006(4) 0.002(5) 0.008(4)
C42 0.084(5) 0.044(3) 0.066(4) 0.010(3) 0.024(4) 0.003(3)
C43 0.126(7) 0.066(4) 0.075(5) 0.012(4) 0.014(5) 0.014(4)
C44 0.095(5) 0.073(4) 0.064(5) 0.006(4) 0.016(4) 0.001(4)
C45 0.063(4) 0.052(3) 0.035(3) -0.001(3) 0.017(3) -0.010(3)
Pt2 0.04521(12) 0.04331(12) 0.03827(12) 0.00094(9) 0.00721(9) 0.00300(9)
S2A 0.0466(8) 0.0435(7) 0.0430(8) 0.0038(6) 0.0071(6) 0.0005(6)
S3A 0.0403(7) 0.0416(7) 0.0443(8) -0.0005(6) 0.0095(6) -0.0012(5)
S4A 0.0553(13) 0.0585(15) 0.0547(14) -0.0074(11) 0.0144(11) 0.0029(11)
C16A 0.044(3) 0.047(3) 0.051(3) -0.010(3) 0.015(3) -0.006(3)
C17A 0.060(4) 0.053(4) 0.062(4) -0.009(4) 0.012(3) 0.000(4)
C18A 0.063(3) 0.060(4) 0.064(4) -0.014(3) 0.016(3) -0.010(3)
C19A 0.054(3) 0.066(4) 0.060(4) -0.010(3) 0.009(3) 0.002(3)
S4C 0.046(2) 0.043(3) 0.063(3) -0.012(2) 0.016(2) -0.007(2)
C16C 0.047(4) 0.049(4) 0.053(4) -0.009(4) 0.016(4) -0.003(4)
C17C 0.050(4) 0.057(5) 0.054(4) -0.007(4) 0.018(4) -0.003(4)
C18C 0.056(4) 0.062(5) 0.060(4) -0.007(4) 0.015(4) 0.000(4)
C19C 0.062(5) 0.060(5) 0.060(5) -0.009(5) 0.014(4) -0.006(4)
N1A 0.044(2) 0.048(3) 0.038(3) -0.001(2) 0.015(2) 0.0056(19)
N2A 0.045(2) 0.049(3) 0.034(3) 0.005(2) 0.008(2) -0.0040(19)
N3A 0.078(4) 0.052(3) 0.043(3) -0.008(2) -0.001(3) 0.014(2)
C5A 0.055(3) 0.049(3) 0.038(3) 0.013(3) 0.011(3) 0.005(3)
C6A 0.073(4) 0.040(3) 0.047(3) -0.002(3) 0.020(3) -0.002(3)
C7A 0.038(3) 0.043(3) 0.058(4) 0.005(3) 0.012(3) 0.005(2)
C8A 0.039(3) 0.041(3) 0.040(3) 0.000(2) 0.011(2) 0.002(2)
C9A 0.040(3) 0.041(3) 0.041(3) -0.001(2) 0.009(2) 0.007(2)
C10A 0.034(3) 0.044(3) 0.038(3) 0.003(2) 0.006(2) 0.003(2)
C11A 0.038(3) 0.035(3) 0.051(3) 0.005(2) 0.016(2) 0.004(2)
C12A 0.037(3) 0.042(3) 0.038(3) -0.001(2) 0.006(2) 0.003(2)
C13A 0.051(3) 0.039(3) 0.044(3) 0.002(2) 0.010(3) -0.003(2)
C14A 0.045(3) 0.051(3) 0.062(4) -0.005(3) 0.013(3) -0.010(3)
C15A 0.037(3) 0.039(3) 0.052(3) -0.001(3) 0.014(2) 0.002(2)
C20A 0.033(3) 0.043(3) 0.038(3) 0.000(2) 0.006(2) 0.001(2)
C21A 0.038(3) 0.041(3) 0.046(3) -0.003(2) 0.015(2) 0.002(2)
C22A 0.039(3) 0.046(3) 0.043(3) 0.000(3) 0.011(3) 0.003(2)
C23A 0.036(3) 0.046(3) 0.039(3) -0.004(2) 0.014(2) 0.004(2)
C24A 0.041(3) 0.037(3) 0.048(3) 0.002(2) 0.014(3) 0.000(2)
C25A 0.041(3) 0.054(3) 0.052(4) -0.015(3) 0.001(3) 0.009(3)
C26A 0.044(3) 0.054(3) 0.069(4) -0.012(3) 0.012(3) 0.003(3)
C27A 0.074(5) 0.058(4) 0.078(5) -0.026(4) 0.011(4) 0.000(3)
C28A 0.089(5) 0.075(5) 0.085(6) -0.048(4) 0.003(4) 0.008(4)
C29A 0.090(5) 0.094(5) 0.038(4) -0.023(4) 0.005(3) 0.030(4)
C30A 0.068(4) 0.067(4) 0.044(4) -0.009(3) 0.009(3) 0.011(3)
C31A 0.049(3) 0.041(3) 0.047(3) 0.008(3) 0.007(3) -0.001(2)
C32A 0.066(4) 0.055(4) 0.054(4) 0.004(3) 0.011(3) 0.004(3)
C33A 0.092(5) 0.047(4) 0.069(5) 0.013(3) 0.001(4) 0.017(3)
C34A 0.103(5) 0.049(4) 0.057(4) 0.014(3) 0.006(4) -0.014(4)
C35A 0.094(5) 0.070(4) 0.050(4) 0.018(4) 0.020(4) -0.004(4)
C36A 0.069(4) 0.057(4) 0.057(4) 0.006(3) 0.026(3) 0.002(3)
C37A 0.097(5) 0.062(4) 0.043(4) -0.005(3) -0.004(3) 0.013(3)
C38A 0.115(6) 0.082(5) 0.074(5) -0.012(4) -0.021(4) -0.010(4)
C39A 0.183(8) 0.138(7) 0.152(8) -0.022(6) 0.001(7) -0.068(6)
C40A 0.207(9) 0.197(9) 0.144(8) -0.003(7) 0.017(7) -0.036(8)
C41A 0.184(8) 0.123(6) 0.084(6) 0.011(5) 0.020(6) -0.010(6)
C42A 0.136(6) 0.081(5) 0.059(5) 0.004(4) 0.003(4) 0.015(4)
C43A 0.169(7) 0.165(7) 0.109(6) 0.053(6) 0.050(6) 0.023(6)
C44A 0.104(5) 0.102(5) 0.107(6) 0.001(5) 0.007(5) -0.009(4)
C45A 0.067(4) 0.050(3) 0.045(4) -0.005(3) 0.009(3) 0.012(3)
S1A 0.0751(14) 0.0808(15) 0.0657(15) 0.0119(13) 0.0165(11) 0.0187(11)
C1A 0.072(4) 0.070(4) 0.063(4) 0.006(3) 0.019(3) 0.020(3)
C2A 0.078(4) 0.064(4) 0.060(4) 0.010(3) 0.019(3) 0.018(3)
C3A 0.063(4) 0.060(4) 0.049(3) 0.001(3) 0.018(3) 0.004(3)
C4A 0.064(3) 0.048(3) 0.041(3) 0.005(3) 0.024(3) 0.005(3)
S1C 0.061(5) 0.037(4) 0.044(4) 0.011(3) 0.018(3) -0.006(3)
C1C 0.068(5) 0.059(5) 0.055(4) 0.005(4) 0.018(4) 0.009(4)
C2C 0.067(5) 0.060(5) 0.058(5) 0.004(5) 0.016(5) 0.013(5)
C3C 0.069(5) 0.061(5) 0.056(5) 0.006(4) 0.019(4) 0.011(4)
C4C 0.063(5) 0.052(5) 0.047(5) 0.004(5) 0.020(5) 0.004(5)

loop_
_atom_type_symbol
_atom_type_description
_atom_type_scat_dispersion_real
_atom_type_scat_dispersion_imag
_atom_type_scat_source
C C 0.0033 0.0016 'International Tables Vol C Tables 4.2.6.8 and 6.1.1.4'
H H 0.0000 0.0000 'International Tables Vol C Tables 4.2.6.8 and 6.1.1.4'
N N 0.0061 0.0033 'International Tables Vol C Tables 4.2.6.8 and 6.1.1.4'
O O 0.0106 0.0060 'International Tables Vol C Tables 4.2.6.8 and 6.1.1.4'
F F 0.0171 0.0103 'International Tables Vol C Tables 4.2.6.8 and 6.1.1.4'
S S 0.1246 0.1234 'International Tables Vol C Tables 4.2.6.8 and 6.1.1.4'
Pt Pt -1.7033 8.3905 'International Tables Vol C Tables 4.2.6.8 and 6.1.1.4'
P P 0.1023 0.0942 'International Tables Vol C Tables 4.2.6.8 and 6.1.1.4'

loop_
_geom_angle_atom_site_label_1
_geom_angle_atom_site_label_2
_geom_angle_atom_site_label_3
_geom_angle
C23 Pt1 C45 176.3(2)
C23 Pt1 N1 79.18(18)
C45 Pt1 N1 98.31(18)
C23 Pt1 N2 79.14(19)
C45 Pt1 N2 103.41(19)
N1 Pt1 N2 158.28(16)
C4 S1 C1 97.8(13)
C4 S1 H3BA 125.8
C1 S1 H3BA 135.2
C2 C1 S1 113.8(11)
C2 C1 H1A 123.3
S1 C1 H1A 122.9
C2 C1 H1BA 39.1
S1 C1 H1BA 151.2
H1A C1 H1BA 84.8
C2 C1 H2BA 152.4
S1 C1 H2BA 92.6
H1A C1 H2BA 31.5
H1BA C1 H2BA 115.8
C1 C2 C3 116.8(13)
C1 C2 H2A 121.0
C3 C2 H2A 122.2
C1 C2 H1BA 77.9
C3 C2 H1BA 163.5
H2A C2 H1BA 44.0
C2 C3 C4 90.8(15)
C2 C3 H3A 135.2
C4 C3 H3A 134.0
C5 C4 S1 128.5(19)
C5 C4 C3 110.6(16)
S1 C4 C3 118(2)
C4B S1B C1B 95(2)
C4B S1B H3A 110.0
C1B S1B H3A 142.4
C2B C1B S1B 111(2)
C2B C1B H1A 43.6
S1B C1B H1A 155.0
C2B C1B H2A 158.7
S1B C1B H2A 87.9
H1A C1B H2A 116.7
C2B C1B H1BA 127.2
S1B C1B H1BA 121.4
H1A C1B H1BA 83.6
H2A C1B H1BA 35.0
C1B C2B C3B 133(3)
C1B C2B H1A 82.9
C3B C2B H1A 144.2
C1B C2B H2BA 111.3
C3B C2B H2BA 116.1
H1A C2B H2BA 29.4
C2B C3B C4B 85(3)
C2B C3B H3BA 136.8
C4B C3B H3BA 137.9
C5 C4B S1B 131(3)
C5 C4B C3B 112(3)
S1B C4B C3B 115(3)
C8 S2 C5 92.5(2)
C15 S3 C12 92.0(2)
C19 S4 C16 95.1(6)
C19 S4 H17B 143.8
C16 S4 H17B 121.0
C15 C16 S4 124.2(12)
C15 C16 C17 117.6(11)
S4 C16 C17 118.3(6)
C18 C17 C16 91.6(9)
C18 C17 H17A 134.0
C16 C17 H17A 134.3
C19 C18 C17 119.6(12)
C19 C18 H18A 120.5
C17 C18 H18A 119.8
C19 C18 H19B 85.9
C17 C18 H19B 153.7
H18A C18 H19B 35.5
C18 C19 S4 115.4(10)
C18 C19 H19A 122.3
S4 C19 H19A 122.1
C18 C19 H18B 150.2
S4 C19 H18B 93.4
H19A C19 H18B 28.9
C16B S4B C19B 94.1(7)
C16B S4B H17A 120.4
C19B S4B H17A 145.5
C15 C16B S4B 123.7(15)
C15 C16B C17B 117.5(15)
S4B C16B C17B 118.9(6)
C18B C17B C16B 91.4(10)
C18B C17B H17B 131.2
C16B C17B H17B 136.8
C19B C18B C17B 120.1(13)
C19B C18B H19A 83.6
C17B C18B H19A 156.0
C19B C18B H18B 117.6
C17B C18B H18B 122.4
H19A C18B H18B 34.3
C18B C19B S4B 115.6(12)
C18B C19B H18A 152.8
S4B C19B H18A 91.5
C18B C19B H19A 39.0
S4B C19B H19A 154.3
H18A C19B H19A 113.9
C18B C19B H19B 125.4
S4B C19B H19B 119.0
H18A C19B H19B 28.1
H19A C19B H19B 86.7
C22 N1 C25 119.7(4)
C22 N1 Pt1 114.0(3)
C25 N1 Pt1 126.3(3)
C24 N2 C31 120.0(4)
C24 N2 Pt1 115.0(3)
C31 N2 Pt1 125.0(3)
C45 N3 C37 173.8(5)
C6 C5 C4B 124.2(17)
C6 C5 C4 131.4(10)
C4B C5 C4 10(3)
C6 C5 S2 111.4(4)
C4B C5 S2 124.0(17)
C4 C5 S2 117.2(10)
C5 C6 C7 112.0(5)
C5 C6 H6A 123.0
C7 C6 H6A 124.9
C8 C7 C6 114.3(4)
C8 C7 H7A 123.2
C6 C7 H7A 122.5
C7 C8 C9 129.0(4)
C7 C8 S2 109.8(4)
C9 C8 S2 121.1(4)
C21 C9 C10 117.4(5)
C21 C9 C8 122.5(4)
C10 C9 C8 120.1(4)
C11 C10 C9 125.4(4)
C11 C10 H10 116.9
C9 C10 H10 117.7
C10 C11 C20 116.2(4)
C10 C11 C12 121.5(4)
C20 C11 C12 122.3(4)
C13 C12 C11 130.1(5)
C13 C12 S3 109.5(4)
C11 C12 S3 120.2(4)
C12 C13 C14 114.5(5)
C12 C13 H13A 122.1
C14 C13 H13A 123.4
C15 C14 C13 112.2(5)
C15 C14 H14A 124.3
C13 C14 H14A 123.5
C14 C15 C16B 128.8(9)
C14 C15 C16 126.6(8)
C16B C15 C16 3.6(16)
C14 C15 S3 111.8(4)
C16B C15 S3 118.9(9)
C16 C15 S3 121.4(7)
C23 C20 C24 112.6(4)
C23 C20 C11 117.4(4)
C24 C20 C11 129.9(4)
C23 C21 C9 117.8(4)
C23 C21 C22 110.8(4)
C9 C21 C22 131.2(5)
N1 C22 C21 118.2(4)
N1 C22 H22 120.9
C21 C22 H22 120.9
C21 C23 C20 125.5(4)
C21 C23 Pt1 117.8(4)
C20 C23 Pt1 116.7(4)
N2 C24 C20 116.3(4)
N2 C24 H24 121.9
C20 C24 H24 121.9
C30 C25 C26 120.6(5)
C30 C25 N1 118.9(5)
C26 C25 N1 120.5(4)
C25 C26 C27 118.8(5)
C25 C26 H26 119.6
C27 C26 H26 121.5
C28 C27 C26 120.0(6)
C28 C27 H27 120.0
C26 C27 H27 120.0
C27 C28 C29 121.8(5)
C27 C28 H28 119.8
C29 C28 H28 118.3
C28 C29 C30 119.1(5)
C28 C29 H29 120.9
C30 C29 H29 119.9
C25 C30 C29 119.6(5)
C25 C30 H30 120.1
C29 C30 H30 120.3
C36 C31 C32 121.6(5)
C36 C31 N2 119.6(5)
C32 C31 N2 118.8(4)
C31 C32 C33 118.7(5)
C31 C32 H32 121.5
C33 C32 H32 119.8
C34 C33 C32 120.6(6)
C34 C33 H33 119.8
C32 C33 H33 119.6
C35 C34 C33 117.9(6)
C35 C34 H34 122.4
C33 C34 H34 119.7
C34 C35 C36 123.2(6)
C34 C35 H35 117.8
C36 C35 H35 118.9
C31 C36 C35 118.0(5)
C31 C36 H36 121.0
C35 C36 H36 121.0
C38 C37 C42 124.6(5)
C38 C37 N3 117.1(5)
C42 C37 N3 118.3(5)
C37 C38 C39 114.6(6)
C37 C38 C44 123.7(5)
C39 C38 C44 121.6(7)
C40 C39 C38 122.2(8)
C40 C39 H39 118.3
C38 C39 H39 119.3
C41 C40 C39 118.7(7)
C41 C40 H40 120.6
C39 C40 H40 120.7
C40 C41 C42 123.0(7)
C40 C41 H41 117.4
C42 C41 H41 119.5
C37 C42 C41 116.7(6)
C37 C42 C43 119.9(5)
C41 C42 C43 123.4(6)
C42 C43 H43A 109.5
C42 C43 H43B 109.5
H43A C43 H43B 109.5
C42 C43 H43C 109.5
H43A C43 H43C 109.5
H43B C43 H43C 109.5
C38 C44 H44A 109.5
C38 C44 H44B 109.5
H44A C44 H44B 109.5
C38 C44 H44C 109.5
H44A C44 H44C 109.5
H44B C44 H44C 109.5
N3 C45 Pt1 173.6(5)
C23A Pt2 C45A 176.3(2)
C23A Pt2 N2A 78.76(18)
C45A Pt2 N2A 104.57(19)
C23A Pt2 N1A 79.44(18)
C45A Pt2 N1A 97.26(19)
N2A Pt2 N1A 158.15(16)
C8A S2A C5A 92.4(2)
C15A S3A C12A 92.4(2)
C16A S4A C19A 90.8(5)
C17A C16A C15A 128.6(13)
C17A C16A S4A 109.3(7)
C15A C16A S4A 122.1(10)
C18A C17A C16A 115.1(13)
C18A C17A H17C 122.5
C16A C17A H17C 122.5
C17A C18A C19A 109.9(13)
C17A C18A H18C 125.0
C19A C18A H18C 125.0
C18A C19A S4A 115.0(11)
C18A C19A H19C 122.5
S4A C19A H19C 122.5
C16C S4C C19C 90.2(7)
C17C C16C C15A 127.9(17)
C17C C16C S4C 109.8(7)
C15A C16C S4C 122.3(14)
C18C C17C C16C 115.4(14)
C18C C17C H17D 122.3
C16C C17C H17D 122.3
C17C C18C C19C 110.0(15)
C17C C18C H18D 125.0
C19C C18C H18D 125.0
C18C C19C S4C 114.6(13)
C18C C19C H19D 122.7
S4C C19C H19D 122.7
C22A N1A C25A 119.1(4)
C22A N1A Pt2 114.1(3)
C25A N1A Pt2 126.8(3)
C24A N2A C31A 119.3(4)
C24A N2A Pt2 114.3(3)
C31A N2A Pt2 126.4(3)
C45A N3A C37A 171.2(6)
C6A C5A C4A 132.4(6)
C6A C5A C4C 125.7(7)
C4A C5A C4C 6.8(10)
C6A C5A S2A 109.5(4)
C4A C5A S2A 118.1(5)
C4C C5A S2A 124.8(7)
C5A C6A C7A 114.7(5)
C5A C6A H6AA 122.0
C7A C6A H6AA 123.3
C8A C7A C6A 113.6(5)
C8A C7A H7AA 122.6
C6A C7A H7AA 123.8
C7A C8A C9A 130.3(5)
C7A C8A S2A 109.8(4)
C9A C8A S2A 119.8(3)
C21A C9A C10A 116.3(4)
C21A C9A C8A 123.6(4)
C10A C9A C8A 120.0(4)
C11A C10A C9A 123.9(5)
C11A C10A H10A 118.6
C9A C10A H10A 117.5
C10A C11A C20A 117.4(4)
C10A C11A C12A 118.9(4)
C20A C11A C12A 123.6(4)
C13A C12A C11A 130.4(5)
C13A C12A S3A 109.8(4)
C11A C12A S3A 119.6(4)
C12A C13A C14A 113.1(5)
C12A C13A H13B 122.7
C14A C13A H13B 124.2
C15A C14A C13A 114.0(5)
C15A C14A H14B 123.5
C13A C14A H14B 122.5
C14A C15A C16C 127.3(9)
C14A C15A C16A 127.4(7)
C16C C15A C16A 1.0(10)
C14A C15A S3A 110.7(4)
C16C C15A S3A 121.5(9)
C16A C15A S3A 121.2(7)
C23A C20A C11A 119.2(4)
C23A C20A C24A 109.7(4)
C11A C20A C24A 131.1(4)
C23A C21A C9A 119.6(4)
C23A C21A C22A 110.6(5)
C9A C21A C22A 129.6(4)
N1A C22A C21A 118.2(5)
N1A C22A H22A 120.9
C21A C22A H22A 120.9
C20A C23A C21A 123.4(5)
C20A C23A Pt2 119.1(4)
C21A C23A Pt2 117.5(4)
N2A C24A C20A 118.0(4)
N2A C24A H24A 121.0
C20A C24A H24A 121.0
C26A C25A C30A 122.8(5)
C26A C25A N1A 118.9(5)
C30A C25A N1A 118.3(5)
C25A C26A C27A 116.3(6)
C25A C26A H26A 121.5
C27A C26A H26A 122.1
C28A C27A C26A 122.7(7)
C28A C27A H27A 118.7
C26A C27A H27A 118.7
C27A C28A C29A 120.5(6)
C27A C28A H28A 120.2
C29A C28A H28A 119.3
C30A C29A C28A 120.5(6)
C30A C29A H29A 118.2
C28A C29A H29A 121.3
C29A C30A C25A 117.1(6)
C29A C30A H30A 122.1
C25A C30A H30A 120.7
C32A C31A C36A 119.5(5)
C32A C31A N2A 120.4(5)
C36A C31A N2A 120.1(5)
C31A C32A C33A 119.0(6)
C31A C32A H32A 121.0
C33A C32A H32A 120.0
C34A C33A C32A 119.1(6)
C34A C33A H33A 120.2
C32A C33A H33A 120.7
C35A C34A C33A 121.4(6)
C35A C34A H34A 119.3
C33A C34A H34A 119.3
C34A C35A C36A 120.3(6)
C34A C35A H35A 119.5
C36A C35A H35A 120.2
C35A C36A C31A 120.6(6)
C35A C36A H36A 119.5
C31A C36A H36A 119.9
C42A C37A C38A 123.9(7)
C42A C37A N3A 117.3(7)
C38A C37A N3A 118.8(7)
C37A C38A C39A 115.7(9)
C37A C38A C44A 122.3(7)
C39A C38A C44A 121.9(9)
C38A C39A C40A 118.1(11)
C38A C39A H39A 122.7
C40A C39A H39A 119.2
C41A C40A C39A 123.9(13)
C41A C40A H40A 118.8
C39A C40A H40A 116.7
C40A C41A C42A 115.3(11)
C40A C41A H41A 117.7
C42A C41A H41A 126.8
C37A C42A C41A 122.4(9)
C37A C42A C43A 119.6(7)
C41A C42A C43A 118.0(9)
C42A C43A H43D 109.5
C42A C43A H43E 109.5
H43D C43A H43E 109.5
C42A C43A H43F 109.5
H43D C43A H43F 109.5
H43E C43A H43F 109.5
C38A C44A H44D 109.5
C38A C44A H44E 109.5
H44D C44A H44E 109.5
C38A C44A H44F 109.5
H44D C44A H44F 109.5
H44E C44A H44F 109.5
N3A C45A Pt2 173.0(5)
C1A S1A C4A 94.4(4)
C2A C1A S1A 115.5(8)
C2A C1A H1A1 122.2
S1A C1A H1A1 122.2
C1A C2A C3A 111.9(8)
C1A C2A H2A1 124.1
C3A C2A H2A1 124.1
C4A C3A C2A 106.6(7)
C4A C3A H3A1 126.7
C2A C3A H3A1 126.7
C5A C4A C3A 125.0(8)
C5A C4A S1A 123.4(6)
C3A C4A S1A 111.6(5)
C1C S1C C4C 95.0(6)
C2C C1C S1C 115.4(10)
C2C C1C H1C 122.3
S1C C1C H1C 122.3
C1C C2C C3C 111.6(10)
C1C C2C H2C 124.2
C3C C2C H2C 124.2
C4C C3C C2C 107.0(9)
C4C C3C H3C 126.5
C2C C3C H3C 126.5
C5A C4C C3C 124.9(12)
C5A C4C S1C 124.1(10)
C3C C4C S1C 111.1(6)

loop_
_geom_bond_atom_site_label_1
_geom_bond_atom_site_label_2
_geom_bond_distance
Pt1 C23 1.961(5)
Pt1 C45 2.015(6)
Pt1 N1 2.041(4)
Pt1 N2 2.044(4)
S1 C4 1.52(3)
S1 C1 1.652(13)
S1 H3BA 1.3446
C1 C2 1.424(18)
C1 H1A 0.9500
C1 H1BA 1.5620
C1 H2BA 1.0255
C2 C3 1.65(2)
C2 H2A 0.9500
C2 H1BA 1.0073
C3 C4 1.78(4)
C3 H3A 0.9500
C4 C5 1.50(3)
S1B C4B 1.60(5)
S1B C1B 1.77(2)
S1B H3A 1.2676
C1B C2B 1.28(3)
C1B H1A 1.5823
C1B H2A 1.2729
C1B H1BA 0.9500
C2B C3B 1.54(4)
C2B H1A 1.0996
C2B H2BA 0.9500
C3B C4B 1.97(6)
C3B H3BA 0.9500
C4B C5 1.40(5)
S2 C8 1.727(5)
S2 C5 1.731(5)
S3 C15 1.711(5)
S3 C12 1.740(5)
S4 C19 1.630(10)
S4 C16 1.638(15)
S4 H17B 1.3063
C16 C15 1.468(7)
C16 C17 1.69(2)
C17 C18 1.642(16)
C17 H17A 0.9600
C18 C19 1.346(11)
C18 H18A 0.9600
C18 H19B 0.9558
C19 H19A 0.9600
C19 H18B 1.1854
S4B C16B 1.638(19)
S4B C19B 1.652(12)
S4B H17A 1.2901
C16B C15 1.461(9)
C16B C17B 1.69(2)
C17B C18B 1.635(18)
C17B H17B 0.9598
C18B C19B 1.337(12)
C18B H19A 0.9968
C18B H18B 0.9598
C19B H18A 1.2165
C19B H19A 1.5755
C19B H19B 0.9598
N1 C22 1.314(6)
N1 C25 1.448(6)
N2 C24 1.320(6)
N2 C31 1.460(6)
N3 C45 1.124(6)
N3 C37 1.432(6)
C5 C6 1.366(7)
C6 C7 1.419(7)
C6 H6A 0.9599
C7 C8 1.376(7)
C7 H7A 0.9600
C8 C9 1.458(6)
C9 C21 1.400(6)
C9 C10 1.410(7)
C10 C11 1.402(7)
C10 H10 0.9496
C11 C20 1.435(6)
C11 C12 1.448(6)
C12 C13 1.363(7)
C13 C14 1.404(7)
C13 H13A 0.9595
C14 C15 1.361(7)
C14 H14A 0.9601
C20 C23 1.396(6)
C20 C24 1.427(6)
C21 C23 1.390(7)
C21 C22 1.433(6)
C22 H22 0.9500
C24 H24 0.9500
C25 C30 1.370(7)
C25 C26 1.392(7)
C26 C27 1.393(7)
C26 H26 0.9500
C27 C28 1.345(8)
C27 H27 0.9498
C28 C29 1.373(8)
C28 H28 0.9501
C29 C30 1.392(7)
C29 H29 0.9500
C30 H30 0.9499
C31 C36 1.359(7)
C31 C32 1.383(7)
C32 C33 1.395(8)
C32 H32 0.9503
C33 C34 1.376(8)
C33 H33 0.9497
C34 C35 1.368(8)
C34 H34 0.9501
C35 C36 1.371(7)
C35 H35 0.9501
C36 H36 0.9500
C37 C38 1.350(8)
C37 C42 1.358(8)
C38 C39 1.413(8)
C38 C44 1.532(8)
C39 C40 1.377(10)
C39 H39 0.9500
C40 C41 1.294(10)
C40 H40 0.9501
C41 C42 1.392(9)
C41 H41 0.9502
C42 C43 1.525(9)
C43 H43A 0.9800
C43 H43B 0.9800
C43 H43C 0.9800
C44 H44A 0.9800
C44 H44B 0.9800
C44 H44C 0.9800
Pt2 C23A 1.952(5)
Pt2 C45A 2.023(6)
Pt2 N2A 2.054(4)
Pt2 N1A 2.054(4)
S2A C8A 1.736(5)
S2A C5A 1.743(5)
S3A C15A 1.706(5)
S3A C12A 1.729(5)
S4A C16A 1.670(14)
S4A C19A 1.696(10)
C16A C17A 1.433(18)
C16A C15A 1.477(7)
C17A C18A 1.329(19)
C17A H17C 0.9500
C18A C19A 1.349(9)
C18A H18C 0.9500
C19A H19C 0.9500
S4C C16C 1.662(19)
S4C C19C 1.718(13)
C16C C17C 1.44(2)
C16C C15A 1.469(9)
C17C C18C 1.31(2)
C17C H17D 0.9500
C18C C19C 1.351(11)
C18C H18D 0.9500
C19C H19D 0.9500
N1A C22A 1.273(6)
N1A C25A 1.444(6)
N2A C24A 1.287(6)
N2A C31A 1.435(6)
N3A C45A 1.142(7)
N3A C37A 1.373(8)
C5A C6A 1.346(7)
C5A C4A 1.437(7)
C5A C4C 1.440(9)
C6A C7A 1.403(7)
C6A H6AA 0.9601
C7A C8A 1.360(6)
C7A H7AA 0.9600
C8A C9A 1.469(7)
C9A C21A 1.401(7)
C9A C10A 1.430(6)
C10A C11A 1.384(6)
C10A H10A 0.9501
C11A C20A 1.412(7)
C11A C12A 1.479(7)
C12A C13A 1.351(6)
C13A C14A 1.406(7)
C13A H13B 0.9597
C14A C15A 1.335(7)
C14A H14B 0.9600
C20A C23A 1.375(6)
C20A C24A 1.469(6)
C21A C23A 1.382(6)
C21A C22A 1.466(7)
C22A H22A 0.9500
C24A H24A 0.9500
C25A C26A 1.397(7)
C25A C30A 1.418(8)
C26A C27A 1.400(8)
C26A H26A 0.9503
C27A C28A 1.322(9)
C27A H27A 0.9498
C28A C29A 1.421(10)
C28A H28A 0.9501
C29A C30A 1.368(8)
C29A H29A 0.9496
C30A H30A 0.9500
C31A C32A 1.354(7)
C31A C36A 1.395(7)
C32A C33A 1.442(8)
C32A H32A 0.9499
C33A C34A 1.354(8)
C33A H33A 0.9501
C34A C35A 1.347(8)
C34A H34A 0.9499
C35A C36A 1.366(8)
C35A H35A 0.9499
C36A H36A 0.9499
C37A C42A 1.358(10)
C37A C38A 1.365(10)
C38A C39A 1.416(12)
C38A C44A 1.489(11)
C39A C40A 1.428(16)
C39A H39A 0.9499
C40A C41A 1.355(15)
C40A H40A 0.9501
C41A C42A 1.378(11)
C41A H41A 0.9502
C42A C43A 1.562(12)
C43A H43D 0.9800
C43A H43E 0.9800
C43A H43F 0.9800
C44A H44D 0.9800
C44A H44E 0.9800
C44A H44F 0.9800
S1A C1A 1.637(8)
S1A C4A 1.704(9)
C1A C2A 1.349(9)
C1A H1A1 0.9500
C2A C3A 1.527(12)
C2A H2A1 0.9500
C3A C4A 1.466(11)
C3A H3A1 0.9500
S1C C1C 1.628(12)
S1C C4C 1.703(13)
C1C C2C 1.353(12)
C1C H1C 0.9500
C2C C3C 1.529(14)
C2C H2C 0.9500
C3C C4C 1.462(15)
C3C H3C 0.9500
